data_7062732
loop_
_publ_author_name
'Li, Xiaohong'
'Zhang, Dong'
'Wang, Yan'
'Xiao, Shiji'
'Wu, Ying'
'Xie, Peizhong'
'Loh, Teck-Peng'

_publ_section_title
;
 Calcium-catalyzed dehydrative allylation of P-ylides and sequential
 Wittig reaction for streamlined access to versatile 1,4-dienes
;
_journal_issue 40
_journal_name_full 'New Journal of Chemistry'
_journal_page_first 18779
_journal_page_last 18784
_journal_paper_doi 10.1039/D3NJ03640E
_journal_volume 47
_journal_year 2023
_chemical_formula_moiety '2(C14 H17 O4)'
_chemical_formula_sum 'C28 H34 O8'
_chemical_formula_weight 498.55
_space_group_crystal_system triclinic
_space_group_IT_number 2
_space_group_name_Hall '-P 1'
_space_group_name_H-M_alt 'P -1'
_atom_sites_solution_hydrogens mixed
_atom_sites_solution_primary dual
_audit_creation_date 2023-03-20
_audit_creation_method
;
Olex2 1.5
(compiled 2023.03.06 svn.rbb2c1857 for OlexSys, GUI svn.r6748)
;
_audit_update_record
;
2023-04-11 deposited with the CCDC.	2023-09-19 downloaded from the CCDC.
;
_cell_angle_alpha 79.753(2)
_cell_angle_beta 81.874(2)
_cell_angle_gamma 81.718(2)
_cell_formula_units_Z 2
_cell_length_a 5.4044(3)
_cell_length_b 14.2246(7)
_cell_length_c 17.7580(8)
_cell_measurement_reflns_used 9773
_cell_measurement_temperature 193.00
_cell_measurement_theta_max 68.164
_cell_measurement_theta_min 3.181
_cell_volume 1319.95(12)
_computing_cell_refinement 'SAINT V8.40B (?, 2016)'
_computing_data_reduction 'SAINT V8.40B (?, 2016)'
_computing_molecular_graphics 'Olex2 1.5 (Dolomanov et al., 2009)'
_computing_publication_material 'Olex2 1.5 (Dolomanov et al., 2009)'
_computing_structure_refinement 'SHELXL 2018/3 (Sheldrick, 2015)'
_computing_structure_solution 'SHELXT 2018/2 (Sheldrick, 2018)'
_diffrn_ambient_temperature 193.00
_diffrn_measured_fraction_theta_full 0.996
_diffrn_measured_fraction_theta_max 0.994
_diffrn_measurement_device_type 'Bruker D8 VENTURE'
_diffrn_measurement_method '\f and \w scans'
_diffrn_radiation_type CuK\a
_diffrn_radiation_wavelength 1.54178
_diffrn_reflns_av_R_equivalents 0.0397
_diffrn_reflns_av_unetI/netI 0.0291
_diffrn_reflns_Laue_measured_fraction_full 0.996
_diffrn_reflns_Laue_measured_fraction_max 0.994
_diffrn_reflns_limit_h_max 6
_diffrn_reflns_limit_h_min -6
_diffrn_reflns_limit_k_max 17
_diffrn_reflns_limit_k_min -17
_diffrn_reflns_limit_l_max 21
_diffrn_reflns_limit_l_min -21
_diffrn_reflns_number 39888
_diffrn_reflns_point_group_measured_fraction_full 0.996
_diffrn_reflns_point_group_measured_fraction_max 0.994
_diffrn_reflns_theta_full 67.679
_diffrn_reflns_theta_max 68.297
_diffrn_reflns_theta_min 2.546
_diffrn_source_current 1.1
_diffrn_source_power 0.05500000000000001
_diffrn_source_voltage 50.0
_diffrn_standards_number 0
_exptl_absorpt_coefficient_mu 0.753
_exptl_absorpt_correction_T_max 0.7531
_exptl_absorpt_correction_T_min 0.5825
_exptl_absorpt_correction_type multi-scan
_exptl_absorpt_process_details
;
SADABS-2016/2 (Bruker,2016/2) was used for absorption correction.
wR2(int) was 0.1382 before and 0.0688 after correction.
The Ratio of minimum to maximum transmission is 0.7735.
The \l/2 correction factor is Not present.
;
_exptl_crystal_density_diffrn 1.254
_exptl_crystal_description block
_exptl_crystal_F_000 532
_exptl_crystal_size_max 0.13
_exptl_crystal_size_mid 0.12
_exptl_crystal_size_min 0.1
_refine_diff_density_max 0.339
_refine_diff_density_min -0.234
_refine_diff_density_rms 0.044
_refine_ls_extinction_method none
_refine_ls_goodness_of_fit_ref 1.075
_refine_ls_hydrogen_treatment mixed
_refine_ls_matrix_type full
_refine_ls_number_parameters 345
_refine_ls_number_reflns 4815
_refine_ls_number_restraints 0
_refine_ls_restrained_S_all 1.075
_refine_ls_R_factor_all 0.0444
_refine_ls_R_factor_gt 0.0400
_refine_ls_shift/su_max 0.000
_refine_ls_shift/su_mean 0.000
_refine_ls_structure_factor_coef Fsqd
_refine_ls_weighting_details 'w=1/[\s^2^(Fo^2^)+(0.0575P)^2^+0.2869P] where P=(Fo^2^+2Fc^2^)/3'
_refine_ls_weighting_scheme calc
_refine_ls_wR_factor_gt 0.1112
_refine_ls_wR_factor_ref 0.1133
_reflns_Friedel_coverage 0.000
_reflns_number_gt 4423
_reflns_number_total 4815
_reflns_threshold_expression 'I > 2\s(I)'
_cod_data_source_file d3nj03640e2.cif
_cod_data_source_block cu_230319lu_ngd_0m
_cod_depositor_comments 'Adding full bibliography for 7062732.cif.'
_cod_database_code 7062732
_shelx_shelxl_version_number 2018/3
_shelx_space_group_comment
;
The symmetry employed for this shelxl refinement is uniquely defined
by the following loop, which should always be used as a source of
symmetry information in preference to the above space-group names.
They are only intended as comments.
;
_shelx_estimated_absorpt_t_max 0.928
_shelx_estimated_absorpt_t_min 0.908
_olex2_refinement_description
;
1. Fixed Uiso
 At 1.2 times of:
  All C(H) groups, All C(H,H) groups
 At 1.5 times of:
  All C(H,H,H) groups
2.a Secondary CH2 refined with riding coordinates:
 C16(H16A,H16B), C19(H19A,H19B), C27(H27A,H27B), C2(H2A,H2B), C9(H9A,H9B),
 C13(H13A,H13B)
2.b Aromatic/amide H refined with riding coordinates:
 C22(H22), C24(H24), C25(H25), C5(H5), C7(H7), C8(H8)
2.c Idealised Me refined as rotating group:
 C15(H15A,H15B,H15C), C28(H28A,H28B,H28C), C1(H1A,H1B,H1C), C14(H14A,H14B,H14C)
;
_olex2_submission_special_instructions 'No special instructions were received'

loop_
_space_group_symop_operation_xyz
'x, y, z'
'-x, -y, -z'

loop_
_atom_site_label
_atom_site_type_symbol
_atom_site_fract_x
_atom_site_fract_y
_atom_site_fract_z
_atom_site_U_iso_or_equiv
_atom_site_adp_type
_atom_site_occupancy
_atom_site_site_symmetry_order
_atom_site_calc_flag
_atom_site_refinement_flags_posn
_atom_site_refinement_flags_adp
_atom_site_refinement_flags_occupancy
_atom_site_disorder_assembly
_atom_site_disorder_group
O5 O 0.22048(16) 0.12026(6) 0.16229(5) 0.0381(2) Uani 1 1 d . . . . .
O6 O 0.4284(2) 0.24069(7) 0.17505(6) 0.0509(3) Uani 1 1 d . . . . .
O7 O 0.84796(17) -0.20433(7) 0.36290(5) 0.0425(2) Uani 1 1 d . . . . .
O8 O 0.84693(19) -0.11901(7) 0.24417(5) 0.0504(3) Uani 1 1 d . . . . .
C15 C -0.0473(3) 0.12252(11) 0.06691(9) 0.0558(4) Uani 1 1 d . . . . .
H15A H -0.147557 0.163708 0.029041 0.084 Uiso 1 1 calc R U . . .
H15B H -0.159091 0.087803 0.107277 0.084 Uiso 1 1 calc R U . . .
H15C H 0.072482 0.076207 0.041297 0.084 Uiso 1 1 calc R U . . .
C16 C 0.0934(3) 0.18327(10) 0.10214(8) 0.0468(3) Uani 1 1 d . . . . .
H16A H 0.217666 0.214369 0.062679 0.056 Uiso 1 1 calc R U . . .
H16B H -0.024468 0.234150 0.124165 0.056 Uiso 1 1 calc R U . . .
C17 C 0.3802(2) 0.15891(8) 0.19525(7) 0.0331(3) Uani 1 1 d . . . . .
C18 C 0.4916(2) 0.08883(8) 0.25840(6) 0.0298(2) Uani 1 1 d . . . . .
C19 C 0.3886(2) -0.00706(8) 0.28084(6) 0.0297(2) Uani 1 1 d . . . . .
H19A H 0.207636 0.004618 0.300161 0.036 Uiso 1 1 calc R U . . .
H19B H 0.401822 -0.037442 0.234182 0.036 Uiso 1 1 calc R U . . .
C20 C 0.5203(2) -0.07638(8) 0.34137(6) 0.0295(2) Uani 1 1 d . . . . .
C21 C 0.6703(2) 0.11472(9) 0.29101(8) 0.0387(3) Uani 1 1 d . . . . .
H21A H 0.750(3) 0.0701(11) 0.3312(9) 0.047(4) Uiso 1 1 d . . . . .
H21B H 0.731(3) 0.1756(12) 0.2726(9) 0.050(4) Uiso 1 1 d . . . . .
C22 C 0.4401(2) -0.09112(8) 0.41687(6) 0.0310(2) Uani 1 1 d . . . . .
H22 H 0.539804 -0.139175 0.447756 0.037 Uiso 1 1 calc R U . . .
C23 C 0.2169(2) -0.04222(8) 0.45797(6) 0.0294(2) Uani 1 1 d . . . . .
C24 C 0.0873(2) -0.09550(8) 0.52131(6) 0.0330(3) Uani 1 1 d . . . . .
H24 H 0.147394 -0.161313 0.536618 0.040 Uiso 1 1 calc R U . . .
C25 C -0.1256(2) -0.05485(8) 0.56214(6) 0.0329(3) Uani 1 1 d . . . . .
H25 H -0.211059 -0.093244 0.604356 0.039 Uiso 1 1 calc R U . . .
C26 C 0.7536(2) -0.13418(8) 0.31038(7) 0.0333(3) Uani 1 1 d . . . . .
C27 C 1.0736(2) -0.26350(10) 0.33572(9) 0.0470(3) Uani 1 1 d . . . . .
H27A H 1.222087 -0.228275 0.329932 0.056 Uiso 1 1 calc R U . . .
H27B H 1.056483 -0.280163 0.285048 0.056 Uiso 1 1 calc R U . . .
C28 C 1.1046(4) -0.35242(15) 0.39387(10) 0.0901(8) Uani 1 1 d . . . . .
H28A H 1.254259 -0.394487 0.376779 0.135 Uiso 1 1 calc R U . . .
H28B H 0.955570 -0.386185 0.399596 0.135 Uiso 1 1 calc R U . . .
H28C H 1.124292 -0.335102 0.443510 0.135 Uiso 1 1 calc R U . . .
O1 O 0.66525(17) -0.27500(7) 0.12062(5) 0.0454(2) Uani 1 1 d . . . . .
O2 O 0.63404(19) -0.35593(8) 0.24085(6) 0.0544(3) Uani 1 1 d . . . . .
O3 O 1.22100(17) -0.60692(6) 0.33715(5) 0.0420(2) Uani 1 1 d . . . . .
O4 O 0.9927(2) -0.72126(7) 0.32508(6) 0.0573(3) Uani 1 1 d . . . . .
C1 C 0.4688(3) -0.11458(11) 0.09032(9) 0.0578(4) Uani 1 1 d . . . . .
H1A H 0.619203 -0.089214 0.099543 0.087 Uiso 1 1 calc R U . . .
H1B H 0.319368 -0.069240 0.101822 0.087 Uiso 1 1 calc R U . . .
H1C H 0.483599 -0.123143 0.036249 0.087 Uiso 1 1 calc R U . . .
C2 C 0.4451(3) -0.20895(10) 0.14097(9) 0.0510(4) Uani 1 1 d . . . . .
H2A H 0.435001 -0.201425 0.195721 0.061 Uiso 1 1 calc R U . . .
H2B H 0.290276 -0.234080 0.133494 0.061 Uiso 1 1 calc R U . . .
C3 C 0.7399(2) -0.34531(8) 0.17622(7) 0.0344(3) Uani 1 1 d . . . . .
C4 C 0.9705(2) -0.40889(8) 0.15061(6) 0.0292(2) Uani 1 1 d . . . . .
C5 C 1.0653(2) -0.39712(8) 0.07616(7) 0.0305(2) Uani 1 1 d . . . . .
H5 H 0.978633 -0.346977 0.043243 0.037 Uiso 1 1 calc R U . . .
C6 C 1.2861(2) -0.45178(8) 0.03876(6) 0.0281(2) Uani 1 1 d . . . . .
C7 C 1.3516(2) -0.55078(8) 0.05915(6) 0.0313(3) Uani 1 1 d . . . . .
H7 H 1.250607 -0.586315 0.099295 0.038 Uiso 1 1 calc R U . . .
C8 C 1.5620(2) -0.59745(8) 0.02139(6) 0.0315(3) Uani 1 1 d . . . . .
H8 H 1.604672 -0.664653 0.036656 0.038 Uiso 1 1 calc R U . . .
C9 C 1.0830(2) -0.47940(8) 0.21437(6) 0.0302(2) Uani 1 1 d . . . . .
H9A H 1.070198 -0.447251 0.260094 0.036 Uiso 1 1 calc R U . . .
H9B H 1.264223 -0.496316 0.197684 0.036 Uiso 1 1 calc R U . . .
C10 C 0.9618(2) -0.57131(8) 0.23797(6) 0.0304(3) Uani 1 1 d . . . . .
C11 C 0.7810(2) -0.59345(9) 0.20402(8) 0.0390(3) Uani 1 1 d . . . . .
H11A H 0.714(3) -0.5485(11) 0.1617(9) 0.046(4) Uiso 1 1 d . . . . .
H11B H 0.707(3) -0.6523(12) 0.2223(9) 0.049(4) Uiso 1 1 d . . . . .
C12 C 1.0564(2) -0.64205(9) 0.30363(7) 0.0359(3) Uani 1 1 d . . . . .
C13 C 1.3329(3) -0.67072(11) 0.40001(9) 0.0556(4) Uani 1 1 d . . . . .
H13A H 1.454708 -0.721941 0.379887 0.067 Uiso 1 1 calc R U . . .
H13B H 1.200814 -0.701376 0.436646 0.067 Uiso 1 1 calc R U . . .
C14 C 1.4629(4) -0.61144(14) 0.43926(11) 0.0744(5) Uani 1 1 d . . . . .
H14A H 1.586123 -0.578458 0.401760 0.112 Uiso 1 1 calc R U . . .
H14B H 1.549536 -0.653118 0.480140 0.112 Uiso 1 1 calc R U . . .
H14C H 1.338906 -0.563675 0.461766 0.112 Uiso 1 1 calc R U . . .

loop_
_atom_site_aniso_label
_atom_site_aniso_U_11
_atom_site_aniso_U_22
_atom_site_aniso_U_33
_atom_site_aniso_U_23
_atom_site_aniso_U_13
_atom_site_aniso_U_12
O5 0.0447(5) 0.0322(4) 0.0367(5) 0.0021(3) -0.0119(4) -0.0048(4)
O6 0.0627(6) 0.0336(5) 0.0548(6) 0.0109(4) -0.0143(5) -0.0162(4)
O7 0.0414(5) 0.0413(5) 0.0402(5) -0.0084(4) -0.0021(4) 0.0096(4)
O8 0.0530(6) 0.0495(6) 0.0406(5) -0.0043(4) 0.0113(4) 0.0004(4)
C15 0.0609(9) 0.0558(9) 0.0528(9) -0.0115(7) -0.0248(7) 0.0067(7)
C16 0.0567(8) 0.0393(7) 0.0427(7) -0.0005(6) -0.0179(6) 0.0043(6)
C17 0.0351(6) 0.0298(6) 0.0320(6) -0.0013(5) 0.0016(5) -0.0064(5)
C18 0.0317(6) 0.0276(6) 0.0282(5) -0.0025(4) 0.0021(4) -0.0057(4)
C19 0.0344(6) 0.0268(5) 0.0282(5) -0.0023(4) -0.0034(4) -0.0072(4)
C20 0.0314(6) 0.0246(5) 0.0325(6) -0.0036(4) -0.0027(4) -0.0061(4)
C21 0.0404(7) 0.0334(6) 0.0425(7) -0.0008(5) -0.0053(5) -0.0116(5)
C22 0.0327(6) 0.0264(5) 0.0319(6) -0.0002(4) -0.0046(4) -0.0015(4)
C23 0.0318(6) 0.0293(6) 0.0258(5) -0.0009(4) -0.0050(4) -0.0020(4)
C24 0.0402(6) 0.0251(5) 0.0296(6) 0.0020(4) -0.0029(5) 0.0007(5)
C25 0.0388(6) 0.0276(6) 0.0284(6) 0.0022(4) 0.0011(5) -0.0043(5)
C26 0.0349(6) 0.0297(6) 0.0359(6) -0.0070(5) -0.0008(5) -0.0067(5)
C27 0.0363(7) 0.0465(8) 0.0596(9) -0.0228(7) -0.0040(6) 0.0065(6)
C28 0.1059(16) 0.0917(15) 0.0529(10) -0.0130(10) -0.0163(10) 0.0621(13)
O1 0.0457(5) 0.0399(5) 0.0433(5) -0.0064(4) 0.0007(4) 0.0130(4)
O2 0.0541(6) 0.0544(6) 0.0448(6) -0.0062(4) 0.0141(4) 0.0049(5)
O3 0.0506(5) 0.0382(5) 0.0377(5) 0.0026(4) -0.0145(4) -0.0083(4)
O4 0.0727(7) 0.0404(5) 0.0589(6) 0.0136(5) -0.0187(5) -0.0236(5)
C1 0.0695(10) 0.0468(8) 0.0536(9) -0.0138(7) -0.0145(7) 0.0186(7)
C2 0.0399(7) 0.0442(8) 0.0670(9) -0.0192(7) -0.0018(6) 0.0093(6)
C3 0.0344(6) 0.0308(6) 0.0386(6) -0.0090(5) 0.0005(5) -0.0062(5)
C4 0.0298(5) 0.0253(5) 0.0331(6) -0.0054(4) -0.0019(4) -0.0059(4)
C5 0.0315(6) 0.0259(5) 0.0323(6) -0.0010(4) -0.0045(4) -0.0011(4)
C6 0.0294(5) 0.0281(5) 0.0256(5) -0.0014(4) -0.0050(4) -0.0016(4)
C7 0.0348(6) 0.0271(6) 0.0290(6) 0.0012(4) 0.0005(4) -0.0046(4)
C8 0.0374(6) 0.0232(5) 0.0302(6) 0.0016(4) -0.0026(5) -0.0001(4)
C9 0.0330(6) 0.0299(6) 0.0283(5) -0.0035(4) -0.0030(4) -0.0083(4)
C10 0.0313(6) 0.0293(6) 0.0298(6) -0.0041(4) 0.0014(4) -0.0065(4)
C11 0.0372(6) 0.0356(7) 0.0452(7) -0.0039(5) -0.0051(5) -0.0107(5)
C12 0.0387(6) 0.0343(6) 0.0334(6) -0.0015(5) -0.0002(5) -0.0088(5)
C13 0.0723(10) 0.0489(8) 0.0448(8) 0.0002(6) -0.0249(7) 0.0033(7)
C14 0.0901(13) 0.0762(12) 0.0634(11) -0.0124(9) -0.0427(10) 0.0027(10)

loop_
_atom_type_symbol
_atom_type_description
_atom_type_scat_dispersion_real
_atom_type_scat_dispersion_imag
_atom_type_scat_source
C C 0.0181 0.0091 'International Tables Vol C Tables 4.2.6.8 and 6.1.1.4'
H H 0.0000 0.0000 'International Tables Vol C Tables 4.2.6.8 and 6.1.1.4'
O O 0.0492 0.0322 'International Tables Vol C Tables 4.2.6.8 and 6.1.1.4'

loop_
_geom_angle_atom_site_label_1
_geom_angle_atom_site_label_2
_geom_angle_atom_site_label_3
_geom_angle
_geom_angle_site_symmetry_1
_geom_angle_site_symmetry_3
_geom_angle_publ_flag
C17 O5 C16 116.56(9) . . ?
C26 O7 C27 115.87(10) . . ?
H15A C15 H15B 109.5 . . ?
H15A C15 H15C 109.5 . . ?
H15B C15 H15C 109.5 . . ?
C16 C15 H15A 109.5 . . ?
C16 C15 H15B 109.5 . . ?
C16 C15 H15C 109.5 . . ?
O5 C16 C15 107.26(11) . . ?
O5 C16 H16A 110.3 . . ?
O5 C16 H16B 110.3 . . ?
C15 C16 H16A 110.3 . . ?
C15 C16 H16B 110.3 . . ?
H16A C16 H16B 108.5 . . ?
O5 C17 C18 111.88(9) . . ?
O6 C17 O5 123.17(11) . . ?
O6 C17 C18 124.95(11) . . ?
C17 C18 C19 117.25(10) . . ?
C21 C18 C17 118.14(10) . . ?
C21 C18 C19 124.61(11) . . ?
C18 C19 H19A 108.7 . . ?
C18 C19 H19B 108.7 . . ?
H19A C19 H19B 107.6 . . ?
C20 C19 C18 114.35(9) . . ?
C20 C19 H19A 108.7 . . ?
C20 C19 H19B 108.7 . . ?
C22 C20 C19 125.56(10) . . ?
C22 C20 C26 120.04(10) . . ?
C26 C20 C19 114.35(9) . . ?
C18 C21 H21A 120.0(9) . . ?
C18 C21 H21B 120.2(9) . . ?
H21A C21 H21B 119.6(13) . . ?
C20 C22 H22 116.0 . . ?
C20 C22 C23 128.09(10) . . ?
C23 C22 H22 116.0 . . ?
C24 C23 C22 118.35(10) . . ?
C25 C23 C22 124.04(10) 2_556 . ?
C25 C23 C24 117.61(11) 2_556 . ?
C23 C24 H24 119.2 . . ?
C25 C24 C23 121.66(11) . . ?
C25 C24 H24 119.2 . . ?
C23 C25 H25 119.6 2_556 . ?
C24 C25 C23 120.72(10) . 2_556 ?
C24 C25 H25 119.6 . . ?
O7 C26 C20 113.52(10) . . ?
O8 C26 O7 123.32(11) . . ?
O8 C26 C20 123.16(11) . . ?
O7 C27 H27A 110.2 . . ?
O7 C27 H27B 110.2 . . ?
O7 C27 C28 107.44(12) . . ?
H27A C27 H27B 108.5 . . ?
C28 C27 H27A 110.2 . . ?
C28 C27 H27B 110.2 . . ?
C27 C28 H28A 109.5 . . ?
C27 C28 H28B 109.5 . . ?
C27 C28 H28C 109.5 . . ?
H28A C28 H28B 109.5 . . ?
H28A C28 H28C 109.5 . . ?
H28B C28 H28C 109.5 . . ?
C3 O1 C2 117.06(10) . . ?
C12 O3 C13 116.71(10) . . ?
H1A C1 H1B 109.5 . . ?
H1A C1 H1C 109.5 . . ?
H1B C1 H1C 109.5 . . ?
C2 C1 H1A 109.5 . . ?
C2 C1 H1B 109.5 . . ?
C2 C1 H1C 109.5 . . ?
O1 C2 C1 107.93(12) . . ?
O1 C2 H2A 110.1 . . ?
O1 C2 H2B 110.1 . . ?
C1 C2 H2A 110.1 . . ?
C1 C2 H2B 110.1 . . ?
H2A C2 H2B 108.4 . . ?
O1 C3 C4 113.48(10) . . ?
O2 C3 O1 123.34(11) . . ?
O2 C3 C4 123.17(12) . . ?
C3 C4 C9 114.91(10) . . ?
C5 C4 C3 119.45(10) . . ?
C5 C4 C9 125.58(10) . . ?
C4 C5 H5 115.8 . . ?
C4 C5 C6 128.39(10) . . ?
C6 C5 H5 115.8 . . ?
C7 C6 C5 123.68(10) . . ?
C7 C6 C8 117.83(10) . 2_845 ?
C8 C6 C5 118.48(10) 2_845 . ?
C6 C7 H7 119.7 . . ?
C8 C7 C6 120.50(10) . . ?
C8 C7 H7 119.7 . . ?
C6 C8 H8 119.2 2_845 . ?
C7 C8 C6 121.66(10) . 2_845 ?
C7 C8 H8 119.2 . . ?
C4 C9 H9A 108.5 . . ?
C4 C9 H9B 108.5 . . ?
C4 C9 C10 114.90(9) . . ?
H9A C9 H9B 107.5 . . ?
C10 C9 H9A 108.5 . . ?
C10 C9 H9B 108.5 . . ?
C11 C10 C9 124.40(11) . . ?
C11 C10 C12 118.09(11) . . ?
C12 C10 C9 117.50(10) . . ?
C10 C11 H11A 120.0(9) . . ?
C10 C11 H11B 121.0(9) . . ?
H11A C11 H11B 118.9(13) . . ?
O3 C12 C10 111.79(10) . . ?
O4 C12 O3 123.08(12) . . ?
O4 C12 C10 125.13(11) . . ?
O3 C13 H13A 110.2 . . ?
O3 C13 H13B 110.2 . . ?
O3 C13 C14 107.39(13) . . ?
H13A C13 H13B 108.5 . . ?
C14 C13 H13A 110.2 . . ?
C14 C13 H13B 110.2 . . ?
C13 C14 H14A 109.5 . . ?
C13 C14 H14B 109.5 . . ?
C13 C14 H14C 109.5 . . ?
H14A C14 H14B 109.5 . . ?
H14A C14 H14C 109.5 . . ?
H14B C14 H14C 109.5 . . ?

loop_
_geom_bond_atom_site_label_1
_geom_bond_atom_site_label_2
_geom_bond_distance
_geom_bond_site_symmetry_2
_geom_bond_publ_flag
O5 C16 1.4511(15) . ?
O5 C17 1.3356(14) . ?
O6 C17 1.2091(14) . ?
O7 C26 1.3350(15) . ?
O7 C27 1.4528(15) . ?
O8 C26 1.2069(15) . ?
C15 H15A 0.9800 . ?
C15 H15B 0.9800 . ?
C15 H15C 0.9800 . ?
C15 C16 1.494(2) . ?
C16 H16A 0.9900 . ?
C16 H16B 0.9900 . ?
C17 C18 1.4947(16) . ?
C18 C19 1.5138(15) . ?
C18 C21 1.3192(17) . ?
C19 H19A 0.9900 . ?
C19 H19B 0.9900 . ?
C19 C20 1.5072(15) . ?
C20 C22 1.3385(16) . ?
C20 C26 1.4949(16) . ?
C21 H21A 0.972(16) . ?
C21 H21B 0.956(16) . ?
C22 H22 0.9500 . ?
C22 C23 1.4701(16) . ?
C23 C24 1.3990(16) . ?
C23 C25 1.3984(16) 2_556 ?
C24 H24 0.9500 . ?
C24 C25 1.3807(16) . ?
C25 H25 0.9500 . ?
C27 H27A 0.9900 . ?
C27 H27B 0.9900 . ?
C27 C28 1.489(2) . ?
C28 H28A 0.9800 . ?
C28 H28B 0.9800 . ?
C28 H28C 0.9800 . ?
O1 C2 1.4512(15) . ?
O1 C3 1.3352(15) . ?
O2 C3 1.2020(15) . ?
O3 C12 1.3340(15) . ?
O3 C13 1.4518(16) . ?
O4 C12 1.2063(15) . ?
C1 H1A 0.9800 . ?
C1 H1B 0.9800 . ?
C1 H1C 0.9800 . ?
C1 C2 1.488(2) . ?
C2 H2A 0.9900 . ?
C2 H2B 0.9900 . ?
C3 C4 1.4963(16) . ?
C4 C5 1.3389(16) . ?
C4 C9 1.5077(15) . ?
C5 H5 0.9500 . ?
C5 C6 1.4705(15) . ?
C6 C7 1.3967(15) . ?
C6 C8 1.3987(15) 2_845 ?
C7 H7 0.9500 . ?
C7 C8 1.3819(16) . ?
C8 H8 0.9500 . ?
C9 H9A 0.9900 . ?
C9 H9B 0.9900 . ?
C9 C10 1.5128(15) . ?
C10 C11 1.3193(17) . ?
C10 C12 1.4952(16) . ?
C11 H11A 0.973(16) . ?
C11 H11B 0.963(16) . ?
C13 H13A 0.9900 . ?
C13 H13B 0.9900 . ?
C13 C14 1.486(2) . ?
C14 H14A 0.9800 . ?
C14 H14B 0.9800 . ?
C14 H14C 0.9800 . ?

loop_
_geom_torsion_atom_site_label_1
_geom_torsion_atom_site_label_2
_geom_torsion_atom_site_label_3
_geom_torsion_atom_site_label_4
_geom_torsion
_geom_torsion_site_symmetry_1
_geom_torsion_site_symmetry_2
_geom_torsion_site_symmetry_3
_geom_torsion_site_symmetry_4
_geom_torsion_publ_flag
O5 C17 C18 C19 -6.75(14) . . . . ?
O5 C17 C18 C21 173.76(11) . . . . ?
O6 C17 C18 C19 173.97(11) . . . . ?
O6 C17 C18 C21 -5.53(18) . . . . ?
C16 O5 C17 O6 -3.08(17) . . . . ?
C16 O5 C17 C18 177.62(10) . . . . ?
C17 O5 C16 C15 172.72(11) . . . . ?
C17 C18 C19 C20 176.40(9) . . . . ?
C18 C19 C20 C22 97.94(13) . . . . ?
C18 C19 C20 C26 -84.60(12) . . . . ?
C19 C20 C22 C23 -2.52(19) . . . . ?
C19 C20 C26 O7 -171.08(9) . . . . ?
C19 C20 C26 O8 8.65(16) . . . . ?
C20 C22 C23 C24 145.30(12) . . . . ?
C20 C22 C23 C25 -34.90(18) . . . 2_556 ?
C21 C18 C19 C20 -4.14(16) . . . . ?
C22 C20 C26 O7 6.53(15) . . . . ?
C22 C20 C26 O8 -173.74(12) . . . . ?
C22 C23 C24 C25 -179.16(11) . . . . ?
C23 C24 C25 C23 -1.1(2) . . . 2_556 ?
C25 C23 C24 C25 1.03(19) 2_556 . . . ?
C26 O7 C27 C28 -163.60(14) . . . . ?
C26 C20 C22 C23 -179.85(10) . . . . ?
C27 O7 C26 O8 -0.35(17) . . . . ?
C27 O7 C26 C20 179.39(10) . . . . ?
O1 C3 C4 C5 -6.19(15) . . . . ?
O1 C3 C4 C9 171.11(9) . . . . ?
O2 C3 C4 C5 174.63(12) . . . . ?
O2 C3 C4 C9 -8.08(16) . . . . ?
C2 O1 C3 O2 0.20(18) . . . . ?
C2 O1 C3 C4 -178.99(10) . . . . ?
C3 O1 C2 C1 151.43(12) . . . . ?
C3 C4 C5 C6 -179.23(10) . . . . ?
C3 C4 C9 C10 83.19(12) . . . . ?
C4 C5 C6 C7 37.28(18) . . . . ?
C4 C5 C6 C8 -143.67(12) . . . 2_845 ?
C4 C9 C10 C11 3.78(16) . . . . ?
C4 C9 C10 C12 -177.00(10) . . . . ?
C5 C4 C9 C10 -99.70(13) . . . . ?
C5 C6 C7 C8 179.96(10) . . . . ?
C6 C7 C8 C6 -0.93(19) . . . 2_845 ?
C8 C6 C7 C8 0.90(18) 2_845 . . . ?
C9 C4 C5 C6 3.78(19) . . . . ?
C9 C10 C12 O3 6.65(15) . . . . ?
C9 C10 C12 O4 -173.92(12) . . . . ?
C11 C10 C12 O3 -174.08(11) . . . . ?
C11 C10 C12 O4 5.35(19) . . . . ?
C12 O3 C13 C14 -167.82(13) . . . . ?
C13 O3 C12 O4 2.76(19) . . . . ?
C13 O3 C12 C10 -177.80(11) . . . . ?
